data_2102551
loop_
_publ_author_name
'du Boulay, D.'
'Ishizawa, N.'
'Atake, T.'
'Streltsov, V.'
'Furuya, K.'
'Munakata, F.'

_publ_section_title
;
 Synchrotron X-ray and <i>ab initio</i> studies of \b-Si~3~N~4~
;
_journal_issue 4
_journal_name_full 'Acta Crystallographica Section B'
_journal_page_first 388
_journal_page_last 405
_journal_paper_doi 10.1107/S010876810401393X
_journal_volume 60
_journal_year 2004
_chemical_formula_moiety 'N4 Si3'
_chemical_formula_sum 'N4 Si3'
_chemical_formula_weight 140.31
_chemical_name_common '\b silicon nitride'
_space_group_crystal_system hexagonal
_space_group_IT_number 173
_space_group_name_Hall 'P 6c'
_space_group_name_H-M_alt 'P 63'
_cell_angle_alpha 90.00000
_cell_angle_beta 90.00000
_cell_angle_gamma 120.0000
_cell_formula_units_Z 1.5
_cell_length_a 7.60440(10)
_cell_length_b 7.60440(10)
_cell_length_c 2.90630(10)
_cell_measurement_reflns_used 21
_cell_measurement_temperature 295
_cell_measurement_theta_max 63.90
_cell_measurement_theta_min 45.75
_cell_volume 145.546(6)
_computing_cell_refinement 'xtal3.7 LATCON'
_computing_data_collection 'Diff14A, Vaalsta & Hester 1997'
_computing_data_reduction 'xtal DIFDAT SORTRF ABSORB ADDREF'
_computing_molecular_graphics xtal
_computing_publication_material 'xtal BONDLA CIFIO'
_computing_structure_refinement 'xtal CRYLSQ'
_computing_structure_solution 'already known structure'
_diffrn_ambient_temperature 295
_diffrn_measured_fraction_theta_full 1.0
_diffrn_measurement_device_type PF-BL14A_Rigaku_4circle
_diffrn_measurement_method %w/2%q
_diffrn_radiation_monochromator 'Double Si '
_diffrn_radiation_source Synchrotron
_diffrn_radiation_type 'syn x'
_diffrn_radiation_wavelength .75022
_diffrn_reflns_av_R_equivalents .025
_diffrn_reflns_av_sigmaI/netI .012
_diffrn_reflns_limit_h_max 18
_diffrn_reflns_limit_h_min -18
_diffrn_reflns_limit_k_max 18
_diffrn_reflns_limit_k_min -18
_diffrn_reflns_limit_l_max 7
_diffrn_reflns_limit_l_min -7
_diffrn_reflns_number 8577
_diffrn_reflns_reduction_process 'equatorial monochr Lp'
_diffrn_reflns_theta_full 60
_diffrn_reflns_theta_max 64.99
_diffrn_reflns_theta_min 3.27
_diffrn_standards_decay_% 0
_diffrn_standards_interval_count 100
_diffrn_standards_number 6
_exptl_absorpt_coefficient_mu 1.533
_exptl_absorpt_correction_T_max .9395
_exptl_absorpt_correction_T_min .9390
_exptl_absorpt_correction_type sphere
_exptl_crystal_colour colourless
_exptl_crystal_density_diffrn 3.202
_exptl_crystal_description spheroid
_exptl_crystal_F_000 140
_exptl_crystal_size_max .075
_exptl_crystal_size_mid .075
_exptl_crystal_size_min .075
_exptl_crystal_size_rad .0375
_refine_diff_density_max .528
_refine_diff_density_min -.48
_refine_ls_abs_structure_details 'see text'
_refine_ls_extinction_coef 21E2(4)
_refine_ls_extinction_expression 'Eq22 p292 "Cryst. Comp." Munksgaard 1970'
_refine_ls_extinction_method Zachariasen
_refine_ls_goodness_of_fit_all 1.8771
_refine_ls_goodness_of_fit_ref 1.8771
_refine_ls_matrix_type full
_refine_ls_number_constraints 0
_refine_ls_number_parameters 22
_refine_ls_number_reflns 796
_refine_ls_number_restraints 0
_refine_ls_R_factor_all .0184
_refine_ls_R_factor_gt .0184
_refine_ls_shift/su_max .001
_refine_ls_shift/su_mean .00015
_refine_ls_structure_factor_coef F
_refine_ls_weighting_scheme sigma
_refine_ls_wR_factor_all .0135
_refine_ls_wR_factor_ref .0135
_reflns_number_gt 792
_reflns_number_total 800
_reflns_threshold_expression 'F    >  .00 sig(F   )'
_cod_data_source_file av5009.cif
_cod_original_sg_symbol_Hall p_6c
_cod_original_sg_symbol_H-M P_63
_cod_database_code 2102551

loop_
_space_group_symop_id
_space_group_symop_operation_xyz
1 +x,+y,+z
2 -x,-y,1/2+z
3 -y,+x-y,+z
4 +y,-x+y,1/2+z
5 -x+y,-x,+z
6 +x-y,+x,1/2+z

loop_
_atom_site_label
_atom_site_fract_x
_atom_site_fract_y
_atom_site_fract_z
_atom_site_U_iso_or_equiv
_atom_site_adp_type
_atom_site_occupancy
Si .768473(15) .174555(15) .25000 .00299(3) Uani 1.00000
N1 .03055(4) .33028(4) .2487(6) .00418(6) Uani 1.00000
N2 .66666 .33333 .2515(11) .00401(8) Uani 1.00000

loop_
_atom_site_aniso_label
_atom_site_aniso_U_11
_atom_site_aniso_U_22
_atom_site_aniso_U_33
_atom_site_aniso_U_12
_atom_site_aniso_U_13
_atom_site_aniso_U_23
Si .00316(3) .00289(3) .00278(3) .00142(2) .00135(11) .00108(11)
N1 .00311(6) .00553(7) .00304(7) .00151(6) -.0011(3) -.0007(3)
N2 .00334(7) .00334(7) .00534(12) .00167(3) .00000 .00000

loop_
_atom_type_symbol
_atom_type_scat_dispersion_real
_atom_type_scat_dispersion_imag
_atom_type_scat_source
Si .079744 .078947 'IT Vol C. Table 6.1.1.4  Table 6.1.1.5'
N .005006 .003702 'IT Vol C. Table 6.1.1.4  Table 6.1.1.5'

loop_
_geom_angle_atom_site_label_1
_geom_angle_atom_site_label_2
_geom_angle_atom_site_label_3
_geom_angle_site_symmetry_1
_geom_angle_site_symmetry_3
_geom_angle
N2 Si N1 . '1 655' 106.601(14)
N2 Si N1 . '6 654' 110.19(10)
N2 Si N1 . '6 655' 110.00(10)
N1 Si N1 '1 655' '6 654' 107.88(5)
N1 Si N1 '1 655' '6 655' 108.17(5)
N1 Si N1 '6 654' '6 655' 113.72(4)
Si N1 Si '1 455' '4 564' 123.22(8)
Si N1 Si '1 455' '4 565' 122.83(8)
Si N1 Si '4 564' '4 565' 113.716(15)
Si N2 Si . '3 655' 119.997(4)
Si N2 Si . '5 665' 120.001(4)
Si N2 Si '3 655' '5 665' 120.000(6)

loop_
_geom_bond_atom_site_label_1
_geom_bond_atom_site_label_2
_geom_bond_site_symmetry_2
_geom_bond_distance
Si N2 . 1.72974(10)
Si N1 '1 655' 1.7361(3)
Si N1 '6 654' 1.7387(14)
Si N1 '6 655' 1.7323(14)
